data_7201390
loop_
_publ_author_name
'Neumann, Marcus Aurelius'
'Perrin, Marc-Antoine'

_publ_section_title
;
 Can crystal structure prediction guide experimentalists to a new
 polymorph of paracetamol?
;
_journal_issue 11
_journal_name_full CrystEngComm
_journal_page_first 2475
_journal_paper_doi 10.1039/b909819d
_journal_volume 11
_journal_year 2009
_space_group_IT_number 60
_symmetry_cell_setting orthorhombic
_symmetry_Int_Tables_number 60
_symmetry_space_group_name_Hall '-P 2n 2ab'
_symmetry_space_group_name_H-M 'P b c n'
_cell_angle_alpha 90.000000
_cell_angle_beta 90.000000
_cell_angle_gamma 90.000000
_cell_length_a 29.429554
_cell_length_b 8.664755
_cell_length_c 11.659178
_cell_volume 2973.089
_cod_data_source_file b909819d.txt
_cod_data_source_block 42
_cod_struct_determination_method theoretical
_cod_database_code 7201390

loop_
_symmetry_equiv_pos_site_id
_symmetry_equiv_pos_as_xyz
1 x,y,z
2 -x+1/2,-y+1/2,z+1/2
3 -x,y,-z+1/2
4 x+1/2,-y+1/2,-z
5 -x,-y,-z
6 x+1/2,y+1/2,-z+1/2
7 x,-y,z+1/2
8 -x+1/2,y+1/2,z

loop_
_atom_site_label
_atom_site_type_symbol
_atom_site_fract_x
_atom_site_fract_y
_atom_site_fract_z
C0_0 C 0.564047 0.826527 0.558430
C1_0 C 0.582883 0.960547 0.605381
C2_0 C 0.545179 0.832566 0.448233
N3_0 N 0.562961 0.694066 0.629192
C4_0 C 0.581680 1.099057 0.545556
H5_0 H 0.599013 0.955897 0.689316
C6_0 C 0.543707 0.971745 0.388691
H7_0 H 0.530910 0.728779 0.410644
C8_0 C 0.563172 0.544062 0.598278
H9_0 H 0.562741 0.716321 0.715786
C10_0 C 0.561027 1.106951 0.437606
H11_0 H 0.597683 1.201088 0.581479
H12_0 H 0.528412 0.977052 0.303890
C13_0 C 0.561526 0.432236 0.697275
O14_0 O 0.565658 0.500561 0.495622
O15_0 O 0.558178 1.242768 0.378347
H16_0 H 0.548689 0.484908 0.776061
H17_0 H 0.596097 0.390707 0.714800
H18_0 H 0.540548 0.332681 0.674400
H19_0 H 0.563047 1.333881 0.431272
H17_1 H 0.653144 0.616638 0.454015
C13_1 C 0.687171 0.567596 0.440850
C8_1 C 0.685550 0.455437 0.342051
H16_1 H 0.710502 0.662010 0.420098
H18_1 H 0.697575 0.513957 0.521495
N3_1 N 0.687606 0.305145 0.373044
O14_1 O 0.681779 0.498673 0.239739
C0_1 C 0.686678 0.171892 0.302814
H9_1 H 0.687609 0.283593 0.459739
C1_1 C 0.668571 0.037273 0.350856
C2_1 C 0.704897 0.166049 0.192001
C4_1 C 0.668857 -0.100695 0.290360
H5_1 H 0.653251 0.040846 0.435669
C6_1 C 0.706079 0.026743 0.132391
H7_1 H 0.719169 0.269232 0.153688
C10_1 C 0.688462 -0.108107 0.181275
H11_1 H 0.653066 -0.202376 0.327305
H12_1 H 0.721167 0.022231 0.047297
O15_1 O 0.690056 -0.244021 0.121247
H19_1 H 0.685914 -0.335340 0.174562
